data_1577019
loop_
_publ_author_name
'Lv, Hui-Peng'
'Liao, Zhi-Lin'
'Gao, Di'
'Jiang, Kai-Wen'
'Yu, Si-Qi'
'Lei, Yi'
'Liu, Jian-Chun'
'Geng, Yi-Zhuo'
'Ai, Yong'
'Li, Peng-Fei'
'Qin, Yan'
'Chen, Xiao-Gang'

_publ_section_title
;
 2D Chiral Organic Salts with Large Piezoelectric Response
;
_journal_name_full 'Materials Horizons'
_journal_paper_doi 10.1039/D6MH00256K
_journal_year 2026
_chemical_formula_moiety 'C8 H11 Br N, Cl'
_chemical_formula_sum 'C8 H11 Br Cl N'
_chemical_formula_weight 236.54
_space_group_crystal_system monoclinic
_space_group_IT_number 4
_space_group_name_Hall 'P 2yb'
_space_group_name_H-M_alt 'P 1 21 1'
_atom_sites_solution_hydrogens geom
_audit_creation_date 2025-11-18
_audit_creation_method
;
Olex2 1.3
(compiled 2020.11.12 svn.r5f609507 for OlexSys, GUI svn.r6408)
;
_audit_update_record
;
2025-12-17 deposited with the CCDC.	2026-03-31 downloaded from the CCDC.
;
_cell_angle_alpha 90
_cell_angle_beta 94.0673(16)
_cell_angle_gamma 90
_cell_formula_units_Z 2
_cell_length_a 5.47653(10)
_cell_length_b 7.02250(13)
_cell_length_c 13.0992(2)
_cell_measurement_reflns_used 4389
_cell_measurement_temperature 300.00(10)
_cell_measurement_theta_max 71.4800
_cell_measurement_theta_min 3.3680
_cell_volume 502.512(15)
_computing_cell_refinement 'CrysAlisPro 1.171.43.129a (Rigaku OD, 2024)'
_computing_data_collection 'CrysAlisPro system (CCD 43.129a 64-bit (release 29-06-2024))'
_computing_data_reduction 'CrysAlisPro 1.171.43.129a (Rigaku OD, 2024)'
_computing_molecular_graphics 'Olex2 1.3 (Dolomanov et al., 2009)'
_computing_publication_material 'Olex2 1.3 (Dolomanov et al., 2009)'
_computing_structure_refinement 'SHELXL 2018/3 (Sheldrick, 2015)'
_computing_structure_solution 'SHELXT 2018/2 (Sheldrick, 2018)'
_diffrn_ambient_temperature 300.15
_diffrn_detector_area_resol_mean 10.0000
_diffrn_detector_type 'HyPix-Arc 150'
_diffrn_measured_fraction_theta_full 0.997
_diffrn_measured_fraction_theta_max 0.981
_diffrn_measurement_details
;
List of Runs (angles in degrees, time in seconds):

  # Type    Start    End  Width  t~exp~   \w     \q     \k     \f   Frames
#--------------------------------------------------------------------------
  1  \w     40.00 106.00   0.50    0.05    --   60.23  15.00-150.00  132
  2  \w     40.00 106.00   0.50    0.05    --   60.23  15.00 -90.00  132
  3  \w     40.00 106.00   0.50    0.05    --   60.23  15.00  90.00  132
  4  \w     55.00 121.00   0.50    0.05    --   74.99  15.00 150.00  132
  5  \w     55.00 121.00   0.50    0.05    --   74.99  15.00  90.00  132
  6  \w     55.00 121.00   0.50    0.05    --   74.99  15.00  30.00  132
  7  \w     40.00 106.00   0.50    0.05    --   60.23  15.00   0.00  132
  8  \w     40.00  81.00   0.50    0.05    --   60.23  15.00 -30.00   82
  9  \w     21.00  70.00   0.50    0.05    --   60.23-101.00 -80.00   98
 10  \w     18.00  84.00   0.50    0.05    --   60.23-125.00-120.00  132
 11  \w     33.00  99.00   0.50    0.05    --   75.12-125.00 -30.00  132
 12  \w     35.00  85.00   0.50    0.05    --   74.99-101.00 -80.00  100
 13  \w     18.00  84.00   0.50    0.05    --   60.23-125.00   0.00  132
 14  \w     33.00  99.00   0.50    0.05    --   75.12-125.00  60.00  132
 15  \w     18.00  84.00   0.50    0.05    --   60.23-125.00 150.00  132
 16  \w   -121.00 -57.00   0.50    0.05    --  -75.30 -15.00-120.00  128
 17  \w   -121.00 -57.00   0.50    0.05    --  -75.30 -15.00-180.00  128
 18  \w    -99.00 -32.00   0.50    0.05    --  -75.30 125.00-180.00  134
 19  \w    -99.00 -32.00   0.50    0.05    --  -75.30 125.00 -60.00  134
 20  \w    -85.00 -35.00   0.50    0.05    --  -75.30 101.00  23.00  100
 21  \w    -70.00 -21.00   0.50    0.05    --  -60.41 101.00  23.00   98
 22  \w    -98.00 -31.00   0.50    0.05    --  -74.13 125.00  90.00  134
;
_diffrn_measurement_device 'four-circle diffractometer'
_diffrn_measurement_device_type 'XtaLAB Synergy R, DW system, HyPix-Arc 150'
_diffrn_measurement_method '\w scans'
_diffrn_radiation_type CuK\a
_diffrn_radiation_wavelength 1.54184
_diffrn_reflns_av_R_equivalents 0.0380
_diffrn_reflns_av_unetI/netI 0.0258
_diffrn_reflns_Laue_measured_fraction_full 0.997
_diffrn_reflns_Laue_measured_fraction_max 0.981
_diffrn_reflns_limit_h_max 6
_diffrn_reflns_limit_h_min -4
_diffrn_reflns_limit_k_max 8
_diffrn_reflns_limit_k_min -8
_diffrn_reflns_limit_l_max 15
_diffrn_reflns_limit_l_min -16
_diffrn_reflns_number 4930
_diffrn_reflns_point_group_measured_fraction_full 0.949
_diffrn_reflns_point_group_measured_fraction_max 0.923
_diffrn_reflns_theta_full 67.684
_diffrn_reflns_theta_max 71.594
_diffrn_reflns_theta_min 3.382
_exptl_absorpt_coefficient_mu 7.538
_exptl_absorpt_correction_T_max 1.00000
_exptl_absorpt_correction_T_min 0.58599
_exptl_absorpt_correction_type multi-scan
_exptl_absorpt_process_details
;
CrysAlisPro 1.171.43.129a (Rigaku Oxford Diffraction, 2024)
Empirical absorption correction using spherical harmonics,
implemented in SCALE3 ABSPACK scaling algorithm.
;
_exptl_crystal_colour colourless
_exptl_crystal_colour_primary colourless
_exptl_crystal_density_diffrn 1.563
_exptl_crystal_description plate
_exptl_crystal_F_000 236
_exptl_crystal_size_max 0.15
_exptl_crystal_size_mid 0.1
_exptl_crystal_size_min 0.08
_refine_diff_density_max 0.533
_refine_diff_density_min -0.483
_refine_diff_density_rms 0.079
_refine_ls_abs_structure_details
;
 Flack x determined using 698 quotients [(I+)-(I-)]/[(I+)+(I-)]
 (Parsons, Flack and Wagner, Acta Cryst. B69 (2013) 249-259).
;
_refine_ls_abs_structure_Flack 0.04(4)
_refine_ls_extinction_method none
_refine_ls_goodness_of_fit_ref 1.199
_refine_ls_hydrogen_treatment constr
_refine_ls_matrix_type full
_refine_ls_number_parameters 102
_refine_ls_number_reflns 1802
_refine_ls_number_restraints 1
_refine_ls_restrained_S_all 1.198
_refine_ls_R_factor_all 0.0485
_refine_ls_R_factor_gt 0.0475
_refine_ls_shift/su_max 0.000
_refine_ls_shift/su_mean 0.000
_refine_ls_structure_factor_coef Fsqd
_refine_ls_weighting_details 'w=1/[\s^2^(Fo^2^)+(0.0997P)^2^+0.0623P] where P=(Fo^2^+2Fc^2^)/3'
_refine_ls_weighting_scheme calc
_refine_ls_wR_factor_gt 0.1484
_refine_ls_wR_factor_ref 0.1492
_reflns_Friedel_coverage 0.731
_reflns_Friedel_fraction_full 0.892
_reflns_Friedel_fraction_max 0.853
_reflns_number_gt 1733
_reflns_number_total 1802
_reflns_threshold_expression 'I > 2\s(I)'
_cod_data_source_file d6mh00256k2.cif
_cod_data_source_block r_4_br_afla_ba_cl_300k_auto
_cod_original_cell_volume 502.511(15)
_cod_database_code 1577019
_shelx_shelxl_version_number 2018/3
_shelx_space_group_comment
;
The symmetry employed for this shelxl refinement is uniquely defined
by the following loop, which should always be used as a source of
symmetry information in preference to the above space-group names.
They are only intended as comments.
;
_shelx_estimated_absorpt_t_max 0.584
_shelx_estimated_absorpt_t_min 0.398
_olex2_refinement_description
;
1. Fixed Uiso
 At 1.2 times of:
  All C(H) groups, All N(H,H,H) groups
 At 1.5 times of:
  All C(H,H,H) groups
2.a Ternary CH refined with riding coordinates:
 C2(H2)
2.b Aromatic/amide H refined with riding coordinates:
 C4(H4), C5(H5), C7(H7), C8(H8)
2.c Idealised Me refined as rotating group:
 N1(H1A,H1B,H1C), C1(H1D,H1E,H1F)
;
_olex2_submission_special_instructions 'No special instructions were received'
_oxdiff_exptl_absorpt_empirical_details
;
Empirical correction (ABSPACK) includes:
- Absorption correction using spherical harmonics
- Frame scaling
;

loop_
_space_group_symop_operation_xyz
'x, y, z'
'-x, y+1/2, -z'

loop_
_atom_site_label
_atom_site_type_symbol
_atom_site_fract_x
_atom_site_fract_y
_atom_site_fract_z
_atom_site_U_iso_or_equiv
_atom_site_adp_type
_atom_site_occupancy
_atom_site_site_symmetry_order
_atom_site_calc_flag
_atom_site_refinement_flags_posn
_atom_site_refinement_flags_adp
_atom_site_refinement_flags_occupancy
_atom_site_disorder_assembly
_atom_site_disorder_group
Br1 Br 0.03441(18) 0.09231(13) 0.07201(7) 0.0864(4) Uani 1 1 d . . . . .
Cl1 Cl 0.8118(3) 0.2662(3) 0.47376(14) 0.0652(5) Uani 1 1 d . . . . .
N1 N 0.6703(10) 0.6853(10) 0.4161(4) 0.0579(14) Uani 1 1 d . . . . .
H1A H 0.706781 0.564200 0.430036 0.069 Uiso 1 1 calc R U . . .
H1B H 0.529482 0.715079 0.442113 0.069 Uiso 1 1 calc R U . . .
H1C H 0.788751 0.760008 0.443523 0.069 Uiso 1 1 calc R U . . .
C1 C 0.539(2) 0.9101(14) 0.2797(9) 0.087(3) Uani 1 1 d . . . . .
H1D H 0.378142 0.917609 0.304373 0.131 Uiso 1 1 calc R U . . .
H1E H 0.528213 0.931031 0.207068 0.131 Uiso 1 1 calc R U . . .
H1F H 0.641989 1.005402 0.312822 0.131 Uiso 1 1 calc R U . . .
C2 C 0.6466(15) 0.7134(11) 0.3031(6) 0.0594(16) Uani 1 1 d . . . . .
H2 H 0.810873 0.709069 0.277950 0.071 Uiso 1 1 calc R U . . .
C3 C 0.4953(12) 0.5568(9) 0.2509(5) 0.0474(13) Uani 1 1 d . . . . .
C4 C 0.5594(16) 0.4971(12) 0.1555(6) 0.0607(17) Uani 1 1 d . . . . .
H4 H 0.695955 0.548781 0.127477 0.073 Uiso 1 1 calc R U . . .
C5 C 0.4185(16) 0.3589(14) 0.1013(5) 0.0658(19) Uani 1 1 d . . . . .
H5 H 0.458985 0.320089 0.036754 0.079 Uiso 1 1 calc R U . . .
C6 C 0.2190(14) 0.2809(11) 0.1447(5) 0.0565(16) Uani 1 1 d . . . . .
C7 C 0.1573(13) 0.3364(10) 0.2413(5) 0.0535(14) Uani 1 1 d . . . . .
H7 H 0.024648 0.281342 0.270720 0.064 Uiso 1 1 calc R U . . .
C8 C 0.2963(13) 0.4747(10) 0.2931(5) 0.0514(14) Uani 1 1 d . . . . .
H8 H 0.255137 0.513362 0.357553 0.062 Uiso 1 1 calc R U . . .

loop_
_atom_site_aniso_label
_atom_site_aniso_U_11
_atom_site_aniso_U_22
_atom_site_aniso_U_33
_atom_site_aniso_U_23
_atom_site_aniso_U_13
_atom_site_aniso_U_12
Br1 0.0922(7) 0.0908(7) 0.0764(6) -0.0367(5) 0.0081(4) -0.0149(5)
Cl1 0.0523(8) 0.0777(11) 0.0650(9) 0.0176(8) 0.0009(7) 0.0048(8)
N1 0.046(3) 0.067(3) 0.059(3) 0.001(3) -0.005(2) 0.000(3)
C1 0.120(8) 0.050(4) 0.090(6) 0.009(4) -0.010(6) -0.005(5)
C2 0.056(3) 0.060(4) 0.063(4) 0.006(3) 0.006(3) -0.007(3)
C3 0.046(3) 0.046(3) 0.049(3) 0.008(2) -0.002(2) 0.007(2)
C4 0.064(4) 0.073(4) 0.046(3) 0.008(3) 0.009(3) -0.001(4)
C5 0.073(4) 0.079(5) 0.046(3) -0.007(3) 0.008(3) 0.010(4)
C6 0.064(4) 0.053(4) 0.052(3) -0.012(3) -0.003(3) -0.008(3)
C7 0.058(4) 0.052(3) 0.051(3) -0.006(3) 0.010(3) -0.005(3)
C8 0.056(3) 0.057(4) 0.042(3) -0.002(3) 0.010(3) -0.001(3)

loop_
_atom_type_symbol
_atom_type_description
_atom_type_scat_dispersion_real
_atom_type_scat_dispersion_imag
_atom_type_scat_source
C C 0.0181 0.0091 'International Tables Vol C Tables 4.2.6.8 and 6.1.1.4'
H H 0.0000 0.0000 'International Tables Vol C Tables 4.2.6.8 and 6.1.1.4'
Br Br -0.6763 1.2805 'International Tables Vol C Tables 4.2.6.8 and 6.1.1.4'
Cl Cl 0.3639 0.7018 'International Tables Vol C Tables 4.2.6.8 and 6.1.1.4'
N N 0.0311 0.0180 'International Tables Vol C Tables 4.2.6.8 and 6.1.1.4'

loop_
_geom_angle_atom_site_label_1
_geom_angle_atom_site_label_2
_geom_angle_atom_site_label_3
_geom_angle
_geom_angle_site_symmetry_1
_geom_angle_site_symmetry_3
_geom_angle_publ_flag
H1A N1 H1B 109.5 . . ?
H1A N1 H1C 109.5 . . ?
H1B N1 H1C 109.5 . . ?
C2 N1 H1A 109.5 . . ?
C2 N1 H1B 109.5 . . ?
C2 N1 H1C 109.5 . . ?
H1D C1 H1E 109.5 . . ?
H1D C1 H1F 109.5 . . ?
H1E C1 H1F 109.5 . . ?
C2 C1 H1D 109.5 . . ?
C2 C1 H1E 109.5 . . ?
C2 C1 H1F 109.5 . . ?
N1 C2 C1 109.0(8) . . ?
N1 C2 H2 108.2 . . ?
N1 C2 C3 111.1(6) . . ?
C1 C2 H2 108.2 . . ?
C3 C2 C1 112.1(7) . . ?
C3 C2 H2 108.2 . . ?
C4 C3 C2 117.5(6) . . ?
C8 C3 C2 123.0(6) . . ?
C8 C3 C4 119.4(6) . . ?
C3 C4 H4 120.0 . . ?
C3 C4 C5 120.0(7) . . ?
C5 C4 H4 120.0 . . ?
C4 C5 H5 120.4 . . ?
C6 C5 C4 119.3(6) . . ?
C6 C5 H5 120.4 . . ?
C5 C6 Br1 118.9(5) . . ?
C5 C6 C7 121.0(7) . . ?
C7 C6 Br1 120.1(6) . . ?
C6 C7 H7 120.6 . . ?
C8 C7 C6 118.9(6) . . ?
C8 C7 H7 120.6 . . ?
C3 C8 H8 119.3 . . ?
C7 C8 C3 121.3(6) . . ?
C7 C8 H8 119.4 . . ?

loop_
_geom_bond_atom_site_label_1
_geom_bond_atom_site_label_2
_geom_bond_distance
_geom_bond_site_symmetry_2
_geom_bond_publ_flag
Br1 C6 1.883(7) . ?
N1 H1A 0.8900 . ?
N1 H1B 0.8900 . ?
N1 H1C 0.8900 . ?
N1 C2 1.489(9) . ?
C1 H1D 0.9600 . ?
C1 H1E 0.9600 . ?
C1 H1F 0.9600 . ?
C1 C2 1.525(13) . ?
C2 H2 0.9800 . ?
C2 C3 1.511(10) . ?
C3 C4 1.386(10) . ?
C3 C8 1.383(10) . ?
C4 H4 0.9300 . ?
C4 C5 1.401(13) . ?
C5 H5 0.9300 . ?
C5 C6 1.380(11) . ?
C6 C7 1.388(9) . ?
C7 H7 0.9300 . ?
C7 C8 1.382(10) . ?
C8 H8 0.9300 . ?

loop_
_geom_torsion_atom_site_label_1
_geom_torsion_atom_site_label_2
_geom_torsion_atom_site_label_3
_geom_torsion_atom_site_label_4
_geom_torsion
_geom_torsion_site_symmetry_1
_geom_torsion_site_symmetry_2
_geom_torsion_site_symmetry_3
_geom_torsion_site_symmetry_4
_geom_torsion_publ_flag
Br1 C6 C7 C8 179.8(5) . . . . ?
N1 C2 C3 C4 -145.2(7) . . . . ?
N1 C2 C3 C8 36.0(9) . . . . ?
C1 C2 C3 C4 92.7(9) . . . . ?
C1 C2 C3 C8 -86.2(9) . . . . ?
C2 C3 C4 C5 -176.9(7) . . . . ?
C2 C3 C8 C7 177.7(6) . . . . ?
C3 C4 C5 C6 -1.2(12) . . . . ?
C4 C3 C8 C7 -1.1(10) . . . . ?
C4 C5 C6 Br1 -179.0(6) . . . . ?
C4 C5 C6 C7 -0.5(12) . . . . ?
C5 C6 C7 C8 1.3(12) . . . . ?
C6 C7 C8 C3 -0.6(11) . . . . ?
C8 C3 C4 C5 2.0(11) . . . . ?
